data_7204733
loop_
_publ_author_name
'Wheeler, Kraig A.'
'Harrington, Beverly'
'Zapp, Matthew'
'Casey, Endia'

_publ_section_title
;
 Competitive N?H?O?C and N?H?S?C hydrogen bonding in alanine
 dithiocarbamates
;
_journal_issue 59
_journal_name_full CrystEngComm
_journal_page_first 337
_journal_paper_doi 10.1039/b308330f
_journal_volume 5
_journal_year 2003
_chemical_formula_moiety 'C6 H11 N O2 S2'
_chemical_formula_sum 'C6 H11 N O2 S2'
_chemical_formula_weight 193.28
_chemical_name_systematic
;
N-[(Ethylthio)thioxomethyl] Alanine
;
_space_group_IT_number 14
_symmetry_cell_setting monoclinic
_symmetry_space_group_name_Hall '-P 2ybc'
_symmetry_space_group_name_H-M 'P 1 21/c 1'
_atom_sites_solution_hydrogens geom
_atom_sites_solution_primary direct
_atom_sites_solution_secondary difmap
_audit_creation_method SHELXL-97
_cell_angle_alpha 90.00
_cell_angle_beta 99.742(11)
_cell_angle_gamma 90.00
_cell_formula_units_Z 4
_cell_length_a 8.8922(14)
_cell_length_b 7.4758(16)
_cell_length_c 14.305(2)
_cell_measurement_reflns_used 26
_cell_measurement_temperature 298(2)
_cell_measurement_theta_max 24.941
_cell_measurement_theta_min 21.470
_cell_volume 937.2(3)
_computing_cell_refinement 'XSCANS (Bruker, 1999)'
_computing_data_collection 'XSCANS (Bruker, 1999)'
_computing_data_reduction 'XSCANS (Bruker, 1999)'
_computing_molecular_graphics 'X-SEED (Barbour, 2001)'
_computing_publication_material 'X-SEED (Barbour, 2001)'
_computing_structure_refinement 'SHELXL-97 (Sheldrick, 1997)'
_computing_structure_solution 'SHELXS-97 (Sheldrick, 1997)'
_diffrn_ambient_temperature 298(2)
_diffrn_measured_fraction_theta_full 1.000
_diffrn_measured_fraction_theta_max 1.000
_diffrn_measurement_device_type 'Siemens P4'
_diffrn_measurement_method '\q/2\q\ scans'
_diffrn_radiation_monochromator graphite
_diffrn_radiation_source 'fine-focus sealed tube'
_diffrn_radiation_type MoK\a
_diffrn_radiation_wavelength 0.71073
_diffrn_reflns_av_R_equivalents 0.0000
_diffrn_reflns_av_sigmaI/netI 0.0549
_diffrn_reflns_limit_h_max 11
_diffrn_reflns_limit_h_min -11
_diffrn_reflns_limit_k_max 9
_diffrn_reflns_limit_k_min 0
_diffrn_reflns_limit_l_max 18
_diffrn_reflns_limit_l_min 0
_diffrn_reflns_number 2149
_diffrn_reflns_theta_full 27.49
_diffrn_reflns_theta_max 27.49
_diffrn_reflns_theta_min 2.32
_diffrn_standards_decay_% <3
_diffrn_standards_interval_count 97
_diffrn_standards_number 3
_exptl_absorpt_coefficient_mu 0.523
_exptl_absorpt_correction_type none
_exptl_crystal_colour Yellow
_exptl_crystal_density_diffrn 1.370
_exptl_crystal_density_method 'not measured'
_exptl_crystal_description 'Transparent Plate'
_exptl_crystal_F_000 408
_exptl_crystal_size_max 0.62
_exptl_crystal_size_mid 0.58
_exptl_crystal_size_min 0.20
_refine_diff_density_max 0.204
_refine_diff_density_min -0.192
_refine_diff_density_rms 0.045
_refine_ls_extinction_method none
_refine_ls_goodness_of_fit_ref 1.007
_refine_ls_hydrogen_treatment mixed
_refine_ls_matrix_type full
_refine_ls_number_parameters 102
_refine_ls_number_reflns 2149
_refine_ls_number_restraints 0
_refine_ls_restrained_S_all 1.007
_refine_ls_R_factor_all 0.1013
_refine_ls_R_factor_gt 0.0505
_refine_ls_shift/su_max 0.000
_refine_ls_shift/su_mean 0.000
_refine_ls_structure_factor_coef Fsqd
_refine_ls_weighting_details 'calc w=1/[\s^2^(Fo^2^)+(0.0429P)^2^+0.2602P] where P=(Fo^2^+2Fc^2^)/3'
_refine_ls_weighting_scheme calc
_refine_ls_wR_factor_gt 0.1027
_refine_ls_wR_factor_ref 0.1210
_reflns_number_gt 1247
_reflns_number_total 2149
_reflns_threshold_expression >2sigma(I)
_cod_data_source_file b308330f.txt
_cod_data_source_block compound2
_cod_original_sg_symbol_H-M 'P 21/c'
_cod_database_code 7204733

loop_
_symmetry_equiv_pos_as_xyz
'x, y, z'
'-x, y+1/2, -z+1/2'
'-x, -y, -z'
'x, -y-1/2, z-1/2'

loop_
_atom_site_label
_atom_site_type_symbol
_atom_site_fract_x
_atom_site_fract_y
_atom_site_fract_z
_atom_site_U_iso_or_equiv
_atom_site_adp_type
_atom_site_occupancy
_atom_site_symmetry_multiplicity
_atom_site_calc_flag
_atom_site_refinement_flags
_atom_site_disorder_assembly
_atom_site_disorder_group
S1 S 0.69371(11) 0.16560(13) 0.66524(7) 0.0798(3) Uani 1 1 d . . .
S2 S 0.70145(9) -0.20757(11) 0.58879(6) 0.0655(3) Uani 1 1 d . . .
N1 N 0.9315(3) 0.0005(3) 0.62190(14) 0.0480(6) Uani 1 1 d . . .
HN1 H 0.9699 -0.0912 0.5983 0.058 Uiso 1 1 calc R . .
O1 O 1.0417(3) 0.4548(3) 0.62675(13) 0.0646(6) Uani 1 1 d . . .
HO1 H 1.0256 0.5351 0.5873 0.077 Uiso 1 1 calc R . .
O2 O 0.9659(2) 0.2847(2) 0.50071(12) 0.0484(5) Uani 1 1 d . . .
C1 C 1.0055(3) 0.3019(3) 0.58581(19) 0.0438(6) Uani 1 1 d . . .
C2 C 1.0310(3) 0.1485(4) 0.65347(18) 0.0481(7) Uani 1 1 d . . .
H2 H 1.0110 0.1885 0.7154 0.058 Uiso 1 1 calc R . .
C3 C 1.1961(3) 0.0887(4) 0.6639(2) 0.0644(9) Uani 1 1 d . . .
H3A H 1.2151 -0.0036 0.7112 0.097 Uiso 1 1 calc R . .
H3B H 1.2621 0.1885 0.6829 0.097 Uiso 1 1 calc R . .
H3C H 1.2155 0.0431 0.6044 0.097 Uiso 1 1 calc R . .
C4 C 0.7837(3) -0.0025(4) 0.62720(17) 0.0500(7) Uani 1 1 d . . .
C5 C 0.5107(4) -0.1903(6) 0.6133(3) 0.0841(11) Uani 1 1 d . . .
H5A H 0.5137 -0.1517 0.6783 0.101 Uiso 1 1 calc R . .
H5B H 0.4546 -0.1016 0.5718 0.101 Uiso 1 1 calc R . .
C6 C 0.4331(4) -0.3629(6) 0.5987(3) 0.1017(14) Uani 1 1 d . . .
H6A H 0.4187 -0.3938 0.5326 0.153 Uiso 1 1 calc R . .
H6B H 0.3357 -0.3554 0.6189 0.153 Uiso 1 1 calc R . .
H6C H 0.4940 -0.4531 0.6350 0.153 Uiso 1 1 calc R . .

loop_
_atom_site_aniso_label
_atom_site_aniso_U_11
_atom_site_aniso_U_22
_atom_site_aniso_U_33
_atom_site_aniso_U_23
_atom_site_aniso_U_13
_atom_site_aniso_U_12
S1 0.0797(6) 0.0708(6) 0.0932(7) -0.0143(5) 0.0273(5) 0.0204(5)
S2 0.0595(5) 0.0563(5) 0.0858(6) -0.0043(4) 0.0270(4) -0.0050(4)
N1 0.0573(15) 0.0369(12) 0.0536(13) -0.0009(11) 0.0202(11) 0.0022(11)
O1 0.1031(18) 0.0392(11) 0.0473(11) -0.0042(9) 0.0008(11) -0.0093(11)
O2 0.0653(13) 0.0385(10) 0.0408(10) -0.0040(9) 0.0071(9) 0.0012(9)
C1 0.0476(15) 0.0367(14) 0.0477(16) -0.0042(13) 0.0100(12) 0.0023(13)
C2 0.0622(18) 0.0429(15) 0.0398(14) -0.0026(12) 0.0103(13) -0.0011(14)
C3 0.0573(19) 0.066(2) 0.0658(19) 0.0127(17) -0.0013(15) 0.0021(17)
C4 0.0602(19) 0.0476(16) 0.0442(15) 0.0076(13) 0.0147(14) 0.0083(14)
C5 0.055(2) 0.095(3) 0.107(3) 0.004(2) 0.0269(19) 0.000(2)
C6 0.070(3) 0.125(4) 0.117(3) -0.002(3) 0.035(2) -0.021(3)

loop_
_atom_type_symbol
_atom_type_description
_atom_type_scat_dispersion_real
_atom_type_scat_dispersion_imag
_atom_type_scat_source
C C 0.0033 0.0016 'International Tables Vol C Tables 4.2.6.8 and 6.1.1.4'
H H 0.0000 0.0000 'International Tables Vol C Tables 4.2.6.8 and 6.1.1.4'
N N 0.0061 0.0033 'International Tables Vol C Tables 4.2.6.8 and 6.1.1.4'
O O 0.0106 0.0060 'International Tables Vol C Tables 4.2.6.8 and 6.1.1.4'
S S 0.1246 0.1234 'International Tables Vol C Tables 4.2.6.8 and 6.1.1.4'

loop_
_geom_angle_atom_site_label_1
_geom_angle_atom_site_label_2
_geom_angle_atom_site_label_3
_geom_angle
_geom_angle_site_symmetry_1
_geom_angle_site_symmetry_3
_geom_angle_publ_flag
C4 S2 C5 103.59(17) . . ?
C4 N1 C2 123.7(2) . . ?
C4 N1 HN1 118.1 . . ?
C2 N1 HN1 118.1 . . ?
C1 O1 HO1 109.5 . . ?
O2 C1 O1 123.5(2) . . ?
O2 C1 C2 123.7(2) . . ?
O1 C1 C2 112.6(2) . . ?
N1 C2 C1 111.7(2) . . ?
N1 C2 C3 109.7(2) . . ?
C1 C2 C3 109.2(2) . . ?
N1 C2 H2 108.8 . . ?
C1 C2 H2 108.8 . . ?
C3 C2 H2 108.8 . . ?
C2 C3 H3A 109.5 . . ?
C2 C3 H3B 109.5 . . ?
H3A C3 H3B 109.5 . . ?
C2 C3 H3C 109.5 . . ?
H3A C3 H3C 109.5 . . ?
H3B C3 H3C 109.5 . . ?
N1 C4 S1 123.5(2) . . ?
N1 C4 S2 111.2(2) . . ?
S1 C4 S2 125.32(18) . . ?
C6 C5 S2 110.4(3) . . ?
C6 C5 H5A 109.6 . . ?
S2 C5 H5A 109.6 . . ?
C6 C5 H5B 109.6 . . ?
S2 C5 H5B 109.6 . . ?
H5A C5 H5B 108.1 . . ?
C5 C6 H6A 109.5 . . ?
C5 C6 H6B 109.5 . . ?
H6A C6 H6B 109.5 . . ?
C5 C6 H6C 109.5 . . ?
H6A C6 H6C 109.5 . . ?
H6B C6 H6C 109.5 . . ?

loop_
_geom_bond_atom_site_label_1
_geom_bond_atom_site_label_2
_geom_bond_distance
_geom_bond_site_symmetry_2
_geom_bond_publ_flag
S1 C4 1.632(3) . ?
S2 C4 1.747(3) . ?
S2 C5 1.794(3) . ?
N1 C4 1.329(3) . ?
N1 C2 1.441(3) . ?
N1 HN1 0.8600 . ?
O1 C1 1.300(3) . ?
O1 HO1 0.8200 . ?
O2 C1 1.216(3) . ?
C1 C2 1.493(4) . ?
C2 C3 1.518(4) . ?
C2 H2 0.9800 . ?
C3 H3A 0.9600 . ?
C3 H3B 0.9600 . ?
C3 H3C 0.9600 . ?
C5 C6 1.461(6) . ?
C5 H5A 0.9700 . ?
C5 H5B 0.9700 . ?
C6 H6A 0.9600 . ?
C6 H6B 0.9600 . ?
C6 H6C 0.9600 . ?

loop_
_geom_torsion_atom_site_label_1
_geom_torsion_atom_site_label_2
_geom_torsion_atom_site_label_3
_geom_torsion_atom_site_label_4
_geom_torsion
_geom_torsion_site_symmetry_1
_geom_torsion_site_symmetry_2
_geom_torsion_site_symmetry_3
_geom_torsion_site_symmetry_4
_geom_torsion_publ_flag
C4 N1 C2 C1 -75.1(3) . . . . ?
C4 N1 C2 C3 163.7(2) . . . . ?
O2 C1 C2 N1 -31.7(4) . . . . ?
O1 C1 C2 N1 153.3(2) . . . . ?
O2 C1 C2 C3 89.7(3) . . . . ?
O1 C1 C2 C3 -85.2(3) . . . . ?
C2 N1 C4 S1 3.2(4) . . . . ?
C2 N1 C4 S2 -176.61(19) . . . . ?
C5 S2 C4 N1 174.3(2) . . . . ?
C5 S2 C4 S1 -5.6(2) . . . . ?
C4 S2 C5 C6 -171.2(3) . . . . ?

loop_
_cod_related_entry_id
_cod_related_entry_database
_cod_related_entry_code
1 ChemSpider 4519464
